data_7050510
loop_
_publ_author_name
'Sonia P\'erez'
'Concepci\'on L\'opez'
'Amparo Caubet'
'Xavier Solans'
'Merc\`e Font-Bard\'ia'

_publ_section_title
;
 Synthesis, characterisation and study of the reactivity of the first
 platinum(II) complex having a [C(sp2, ferrocene),N,N']&#x2212;
 terdentate ligand
;
_journal_issue 6
_journal_name_full 'New J. Chem.'
_journal_page_first 975
_journal_page_last 982
_journal_paper_doi 10.1039/b211346e
_journal_volume 27
_journal_year 2003
_chemical_formula_sum 'C16 H22 Cl2 Fe N2 Pt'
_chemical_formula_weight 564.20
_chemical_name_systematic
;
?
;
_space_group_IT_number 14
_symmetry_cell_setting monoclinic
_symmetry_space_group_name_Hall '-P 2ybc'
_symmetry_space_group_name_H-M 'P 1 21/c 1'
_atom_sites_solution_hydrogens geom
_atom_sites_solution_primary direct
_atom_sites_solution_secondary difmap
_audit_creation_method SHELXL-97
_cell_angle_alpha 90.00
_cell_angle_beta 117.408(5)
_cell_angle_gamma 90.00
_cell_formula_units_Z 4
_cell_length_a 11.2560(10)
_cell_length_b 12.7750(10)
_cell_length_c 13.9752(8)
_cell_measurement_temperature 293(2)
_cell_volume 1784.0(2)
_computing_structure_refinement 'SHELXL-97 (Sheldrick, 1997)'
_computing_structure_solution 'SHELXS-97 (Sheldrick, 1990)'
_diffrn_ambient_temperature 293(2)
_diffrn_measured_fraction_theta_full 0.881
_diffrn_measured_fraction_theta_max 0.881
_diffrn_radiation_monochromator graphite
_diffrn_radiation_source 'fine-focus sealed tube'
_diffrn_radiation_type MoK\a
_diffrn_radiation_wavelength 0.71069
_diffrn_reflns_av_R_equivalents 0.0346
_diffrn_reflns_av_sigmaI/netI 0.0193
_diffrn_reflns_limit_h_max 15
_diffrn_reflns_limit_h_min 0
_diffrn_reflns_limit_k_max 0
_diffrn_reflns_limit_k_min -17
_diffrn_reflns_limit_l_max 16
_diffrn_reflns_limit_l_min -18
_diffrn_reflns_number 13047
_diffrn_reflns_theta_full 28.80
_diffrn_reflns_theta_max 28.80
_diffrn_reflns_theta_min 2.04
_exptl_absorpt_coefficient_mu 8.942
_exptl_crystal_density_diffrn 2.101
_exptl_crystal_density_method 'not measured'
_exptl_crystal_F_000 1080
_refine_diff_density_max 0.891
_refine_diff_density_min -0.946
_refine_diff_density_rms 0.276
_refine_ls_extinction_expression Fc
_refine_ls_extinction_method none
_refine_ls_goodness_of_fit_ref 1.129
_refine_ls_hydrogen_treatment mixed
_refine_ls_matrix_type full
_refine_ls_number_parameters 215
_refine_ls_number_reflns 4271
_refine_ls_number_restraints 0
_refine_ls_restrained_S_all 1.129
_refine_ls_R_factor_all 0.0483
_refine_ls_R_factor_gt 0.0392
_refine_ls_shift/su_max 0.001
_refine_ls_shift/su_mean 0.000
_refine_ls_structure_factor_coef Fsqd
_refine_ls_weighting_details 'w=1/[\s^2^(Fo^2^)+(0.0636P)^2^+6.8502P] where P=(Fo^2^+2Fc^2^)/3'
_refine_ls_weighting_scheme calc
_refine_ls_wR_factor_gt 0.1049
_refine_ls_wR_factor_ref 0.1166
_reflns_number_gt 3766
_reflns_number_total 4271
_reflns_threshold_expression >2sigma(I)
_cod_data_source_file b211346e.txt
_cod_data_source_block chfm59a
_cod_depositor_comments
;
The following automatic conversions were performed:
'_symmetry_cell_setting' value 'Monoclinic' changed to 'monoclinic'
according to '/home/saulius/struct/CIF-dictionaries/cif_core.dic'
dictionary named 'cif_core.dic' version 2.4.1 from 2010-06-29.

Automatic conversion script
Id: cif_fix_enum 1527 2010-12-29 10:47:43Z saulius 

The following automatic conversions were performed:

'_refine_ls_weighting_scheme' value 'calc
w=1/[\s^2^(Fo^2^)+(0.0636P)^2^+6.8502P] where P=(Fo^2^+2Fc^2^)/3' was
changed to 'calc'. New tag '_refine_ls_weighting_details' was
created. The value of the new tag was set to
'w=1/[\s^2^(Fo^2^)+(0.0636P)^2^+6.8502P] where P=(Fo^2^+2Fc^2^)/3'.

Automatic conversion script
Id: cif_fix_values 3143 2015-03-26 13:38:13Z robertas 
;
_cod_original_sg_symbol_H-M P21/c
_cod_database_code 7050510

loop_
_symmetry_equiv_pos_as_xyz
'x, y, z'
'-x, y+1/2, -z+1/2'
'-x, -y, -z'
'x, -y-1/2, z-1/2'

loop_
_atom_site_label
_atom_site_type_symbol
_atom_site_fract_x
_atom_site_fract_y
_atom_site_fract_z
_atom_site_U_iso_or_equiv
_atom_site_adp_type
_atom_site_occupancy
_atom_site_calc_flag
_atom_site_refinement_flags
_atom_site_disorder_assembly
_atom_site_disorder_group
Pt Pt 0.54635(2) 0.079657(16) 0.163322(18) 0.03605(10) Uani 1 d . . .
Fe Fe 0.85772(9) 0.36852(7) 0.08327(8) 0.0393(2) Uani 1 d . . .
Cl1 Cl 0.5362(3) -0.07698(14) 0.2420(2) 0.0701(6) Uani 1 d . . .
Cl2 Cl 0.76481(19) 0.04309(16) 0.20709(16) 0.0548(4) Uani 1 d . . .
N1 N 0.5666(5) 0.2185(4) 0.1025(4) 0.0352(10) Uani 1 d . . .
N2 N 0.3487(6) 0.1119(4) 0.1249(4) 0.0398(11) Uani 1 d . . .
C1 C 0.8574(11) 0.2608(9) -0.0248(8) 0.080(3) Uani 1 d . . .
H1 H 0.7828 0.2393 -0.0870 0.096 Uiso 1 calc R . .
C2 C 0.9045(13) 0.2165(7) 0.0753(9) 0.076(3) Uani 1 d . . .
H2 H 0.8663 0.1593 0.0921 0.091 Uiso 1 calc R . .
C3 C 1.0141(12) 0.2679(10) 0.1456(8) 0.081(4) Uani 1 d . . .
H3 H 1.0642 0.2526 0.2185 0.097 Uiso 1 calc R . .
C4 C 1.0398(9) 0.3494(8) 0.0891(10) 0.075(3) Uani 1 d . . .
H4 H 1.1098 0.3972 0.1183 0.090 Uiso 1 calc R . .
C5 C 0.9433(12) 0.3454(8) -0.0160(9) 0.077(3) Uani 1 d . . .
H5 H 0.9355 0.3898 -0.0713 0.092 Uiso 1 calc R . .
C6 C 0.8302(9) 0.4258(6) 0.2069(8) 0.058(2) Uani 1 d . . .
H6 H 0.8780 0.4076 0.2792 0.070 Uiso 1 calc R . .
C7 C 0.8616(9) 0.5080(6) 0.1555(10) 0.070(3) Uani 1 d . . .
H7 H 0.9344 0.5530 0.1881 0.084 Uiso 1 calc R . .
C8 C 0.7652(10) 0.5109(6) 0.0471(12) 0.084(4) Uani 1 d . . .
H8 H 0.7627 0.5588 -0.0038 0.100 Uiso 1 calc R . .
C9 C 0.6719(8) 0.4289(6) 0.0275(9) 0.065(3) Uani 1 d . . .
H9 H 0.5990 0.4131 -0.0384 0.078 Uiso 1 calc R . .
C10 C 0.7103(7) 0.3742(5) 0.1278(7) 0.0473(15) Uani 1 d . . .
C11 C 0.6668(6) 0.2766(5) 0.1562(5) 0.0391(12) Uani 1 d . . .
C12 C 0.4671(7) 0.2517(6) -0.0062(5) 0.0466(15) Uani 1 d . . .
H12 H 0.4980 0.2321 -0.0580 0.056 Uiso 1 calc R . .
H12A H 0.4583 0.3273 -0.0077 0.056 Uiso 1 calc R . .
C13 C 0.3316(7) 0.2022(6) -0.0380(5) 0.0486(15) Uani 1 d . . .
H13 H 0.2639 0.2395 -0.0993 0.058 Uiso 1 calc R . .
H13A H 0.3329 0.1302 -0.0596 0.058 Uiso 1 calc R . .
C14 C 0.2959(7) 0.2046(5) 0.0532(6) 0.0445(14) Uani 1 d . . .
H14 H 0.3319 0.2677 0.0952 0.053 Uiso 1 calc R . .
H13A' H 0.1993 0.2066 0.0239 0.053 Uiso 1 calc R . .
C15 C 0.2571(10) 0.0216(7) 0.0692(8) 0.059(2) Uani 1 d . . .
C16 C 0.3394(9) 0.1341(6) 0.2256(6) 0.0525(17) Uani 1 d . . .
H16 H 0.3728 0.0752 0.2733 0.063 Uiso 1 calc R . .
H16A H 0.2477 0.1464 0.2086 0.063 Uiso 1 calc R . .
H16B H 0.3918 0.1949 0.2599 0.063 Uiso 1 calc R . .
H11 H 0.723(7) 0.252(6) 0.220(6) 0.034(17) Uiso 1 d . . .
H15 H 0.248(9) 0.002(8) -0.003(8) 0.07(3) Uiso 1 d . . .
H15A H 0.268(7) -0.028(7) 0.105(6) 0.037(19) Uiso 1 d . . .
H15B H 0.159(9) 0.043(7) 0.048(6) 0.05(2) Uiso 1 d . . .

loop_
_atom_site_aniso_label
_atom_site_aniso_U_11
_atom_site_aniso_U_22
_atom_site_aniso_U_33
_atom_site_aniso_U_23
_atom_site_aniso_U_13
_atom_site_aniso_U_12
Pt 0.05004(16) 0.02693(14) 0.03500(15) 0.00398(8) 0.02283(11) 0.00425(8)
Fe 0.0399(4) 0.0303(4) 0.0484(5) -0.0027(4) 0.0209(4) -0.0029(3)
Cl1 0.1061(18) 0.0369(9) 0.0844(16) 0.0260(9) 0.0583(14) 0.0139(9)
Cl2 0.0550(9) 0.0512(9) 0.0550(10) 0.0123(8) 0.0226(8) 0.0189(8)
N1 0.037(2) 0.033(2) 0.037(2) 0.007(2) 0.018(2) 0.0023(19)
N2 0.051(3) 0.031(2) 0.044(3) -0.006(2) 0.027(2) -0.011(2)
C1 0.089(7) 0.096(8) 0.061(5) -0.039(5) 0.040(5) -0.020(6)
C2 0.123(9) 0.038(4) 0.104(8) -0.007(5) 0.084(7) 0.001(5)
C3 0.091(7) 0.099(8) 0.051(4) 0.011(5) 0.032(5) 0.056(7)
C4 0.056(5) 0.065(5) 0.118(8) -0.038(6) 0.053(5) -0.009(4)
C5 0.113(8) 0.066(5) 0.087(7) 0.014(5) 0.076(7) 0.014(6)
C6 0.065(5) 0.044(4) 0.077(6) -0.025(4) 0.041(4) -0.012(3)
C7 0.065(5) 0.037(4) 0.130(9) -0.030(5) 0.063(6) -0.015(4)
C8 0.070(6) 0.033(4) 0.174(12) 0.026(5) 0.079(7) 0.008(4)
C9 0.040(4) 0.053(4) 0.099(7) 0.034(4) 0.030(4) 0.004(3)
C10 0.039(3) 0.036(3) 0.070(5) 0.004(3) 0.028(3) 0.002(3)
C11 0.039(3) 0.037(3) 0.041(3) 0.003(3) 0.019(3) 0.004(2)
C12 0.042(3) 0.050(4) 0.045(3) 0.011(3) 0.017(3) 0.001(3)
C13 0.050(4) 0.046(4) 0.040(3) 0.007(3) 0.011(3) -0.005(3)
C14 0.040(3) 0.035(3) 0.057(4) 0.002(3) 0.021(3) 0.000(2)
C15 0.073(6) 0.042(4) 0.061(5) -0.008(4) 0.031(4) -0.025(4)
C16 0.070(5) 0.049(4) 0.059(4) -0.007(3) 0.047(4) -0.005(3)

loop_
_atom_type_symbol
_atom_type_description
_atom_type_scat_dispersion_real
_atom_type_scat_dispersion_imag
_atom_type_scat_source
C C 0.0033 0.0016 'International Tables Vol C Tables 4.2.6.8 and 6.1.1.4'
H H 0.0000 0.0000 'International Tables Vol C Tables 4.2.6.8 and 6.1.1.4'
N N 0.0061 0.0033 'International Tables Vol C Tables 4.2.6.8 and 6.1.1.4'
Cl Cl 0.1484 0.1585 'International Tables Vol C Tables 4.2.6.8 and 6.1.1.4'
Fe Fe 0.3463 0.8444 'International Tables Vol C Tables 4.2.6.8 and 6.1.1.4'
Pt Pt -1.7033 8.3905 'International Tables Vol C Tables 4.2.6.8 and 6.1.1.4'

loop_
_geom_angle_atom_site_label_1
_geom_angle_atom_site_label_2
_geom_angle_atom_site_label_3
_geom_angle
_geom_angle_site_symmetry_1
_geom_angle_site_symmetry_3
_geom_angle_publ_flag
N1 Pt N2 91.8(2) . . ?
N1 Pt Cl2 88.65(15) . . ?
N2 Pt Cl2 179.46(15) . . ?
N1 Pt Cl1 176.39(16) . . ?
N2 Pt Cl1 90.75(16) . . ?
Cl2 Pt Cl1 88.76(9) . . ?
C9 Fe C10 41.8(4) . . ?
C9 Fe C3 161.8(5) . . ?
C10 Fe C3 124.3(4) . . ?
C9 Fe C6 69.7(4) . . ?
C10 Fe C6 42.0(3) . . ?
C3 Fe C6 107.8(4) . . ?
C9 Fe C4 155.5(4) . . ?
C10 Fe C4 161.5(4) . . ?
C3 Fe C4 40.9(5) . . ?
C6 Fe C4 123.9(4) . . ?
C9 Fe C2 126.4(4) . . ?
C10 Fe C2 108.7(3) . . ?
C3 Fe C2 38.7(5) . . ?
C6 Fe C2 122.5(4) . . ?
C4 Fe C2 66.7(4) . . ?
C9 Fe C7 68.9(4) . . ?
C10 Fe C7 69.5(3) . . ?
C3 Fe C7 121.7(5) . . ?
C6 Fe C7 40.5(4) . . ?
C4 Fe C7 107.1(3) . . ?
C2 Fe C7 156.5(5) . . ?
C9 Fe C8 40.9(3) . . ?
C10 Fe C8 69.3(3) . . ?
C3 Fe C8 156.4(5) . . ?
C6 Fe C8 68.2(5) . . ?
C4 Fe C8 120.6(4) . . ?
C2 Fe C8 162.8(5) . . ?
C7 Fe C8 40.2(5) . . ?
C9 Fe C1 108.8(5) . . ?
C10 Fe C1 121.9(4) . . ?
C3 Fe C1 66.1(5) . . ?
C6 Fe C1 157.6(4) . . ?
C4 Fe C1 66.8(4) . . ?
C2 Fe C1 39.3(4) . . ?
C7 Fe C1 161.4(5) . . ?
C8 Fe C1 126.2(6) . . ?
C9 Fe C5 121.4(5) . . ?
C10 Fe C5 157.5(4) . . ?
C3 Fe C5 67.2(4) . . ?
C6 Fe C5 159.4(4) . . ?
C4 Fe C5 39.3(4) . . ?
C2 Fe C5 67.0(4) . . ?
C7 Fe C5 123.6(4) . . ?
C8 Fe C5 107.9(4) . . ?
C1 Fe C5 40.6(4) . . ?
C11 N1 C12 119.1(5) . . ?
C11 N1 Pt 120.4(4) . . ?
C12 N1 Pt 120.4(4) . . ?
C16 N2 C14 107.8(6) . . ?
C16 N2 C15 107.8(6) . . ?
C14 N2 C15 107.2(6) . . ?
C16 N2 Pt 109.1(5) . . ?
C14 N2 Pt 112.4(4) . . ?
C15 N2 Pt 112.3(5) . . ?
C2 C1 C5 107.4(9) . . ?
C2 C1 Fe 69.8(5) . . ?
C5 C1 Fe 69.7(5) . . ?
C2 C1 H1 126.3 . . ?
C5 C1 H1 126.3 . . ?
Fe C1 H1 125.7 . . ?
C3 C2 C1 109.7(9) . . ?
C3 C2 Fe 70.5(5) . . ?
C1 C2 Fe 70.8(6) . . ?
C3 C2 H2 125.1 . . ?
C1 C2 H2 125.1 . . ?
Fe C2 H2 125.2 . . ?
C2 C3 C4 107.9(8) . . ?
C2 C3 Fe 70.9(6) . . ?
C4 C3 Fe 69.7(5) . . ?
C2 C3 H3 126.0 . . ?
C4 C3 H3 126.0 . . ?
Fe C3 H3 125.0 . . ?
C5 C4 C3 107.9(9) . . ?
C5 C4 Fe 70.9(5) . . ?
C3 C4 Fe 69.4(5) . . ?
C5 C4 H4 126.1 . . ?
C3 C4 H4 126.1 . . ?
Fe C4 H4 125.1 . . ?
C4 C5 C1 107.1(9) . . ?
C4 C5 Fe 69.8(5) . . ?
C1 C5 Fe 69.7(5) . . ?
C4 C5 H5 126.5 . . ?
C1 C5 H5 126.5 . . ?
Fe C5 H5 125.7 . . ?
C7 C6 C10 108.3(9) . . ?
C7 C6 Fe 70.2(5) . . ?
C10 C6 Fe 68.9(4) . . ?
C7 C6 H6 125.8 . . ?
C10 C6 H6 125.8 . . ?
Fe C6 H6 126.7 . . ?
C8 C7 C6 108.6(8) . . ?
C8 C7 Fe 70.0(5) . . ?
C6 C7 Fe 69.3(4) . . ?
C8 C7 H7 125.7 . . ?
C6 C7 H7 125.7 . . ?
Fe C7 H7 126.6 . . ?
C7 C8 C9 109.1(9) . . ?
C7 C8 Fe 69.9(5) . . ?
C9 C8 Fe 68.7(4) . . ?
C7 C8 H8 125.5 . . ?
C9 C8 H8 125.5 . . ?
Fe C8 H8 127.5 . . ?
C8 C9 C10 107.8(9) . . ?
C8 C9 Fe 70.4(5) . . ?
C10 C9 Fe 69.3(4) . . ?
C8 C9 H9 126.1 . . ?
C10 C9 H9 126.1 . . ?
Fe C9 H9 125.8 . . ?
C9 C10 C6 106.2(7) . . ?
C9 C10 C11 133.6(7) . . ?
C6 C10 C11 119.5(7) . . ?
C9 C10 Fe 68.9(4) . . ?
C6 C10 Fe 69.2(4) . . ?
C11 C10 Fe 118.6(5) . . ?
N1 C11 C10 131.2(6) . . ?
N1 C11 H11 115(5) . . ?
C10 C11 H11 114(5) . . ?
N1 C12 C13 111.5(5) . . ?
N1 C12 H12 109.3 . . ?
C13 C12 H12 109.3 . . ?
N1 C12 H12A 109.3 . . ?
C13 C12 H12A 109.3 . . ?
H12 C12 H12A 108.0 . . ?
C14 C13 C12 111.6(6) . . ?
C14 C13 H13 109.3 . . ?
C12 C13 H13 109.3 . . ?
C14 C13 H13A 109.3 . . ?
C12 C13 H13A 109.3 . . ?
H13 C13 H13A 108.0 . . ?
N2 C14 C13 112.1(6) . . ?
N2 C14 H14 109.2 . . ?
C13 C14 H14 109.2 . . ?
N2 C14 H13A 109.2 . . ?
C13 C14 H13A 109.2 . . ?
H14 C14 H13A 107.9 . . ?
N2 C15 H15 116(6) . . ?
N2 C15 H15A 115(6) . . ?
H15 C15 H15A 111(8) . . ?
N2 C15 H15B 109(5) . . ?
H15 C15 H15B 100(7) . . ?
H15A C15 H15B 103(7) . . ?
N2 C16 H16 109.5 . . ?
N2 C16 H16A 109.5 . . ?
H16 C16 H16A 109.5 . . ?
N2 C16 H16B 109.5 . . ?
H16 C16 H16B 109.5 . . ?
H16A C16 H16B 109.5 . . ?

loop_
_geom_bond_atom_site_label_1
_geom_bond_atom_site_label_2
_geom_bond_distance
_geom_bond_site_symmetry_2
_geom_bond_publ_flag
Pt N1 2.024(5) . ?
Pt N2 2.075(6) . ?
Pt Cl2 2.2922(19) . ?
Pt Cl1 2.3112(17) . ?
Fe C9 2.018(8) . ?
Fe C10 2.024(7) . ?
Fe C3 2.024(9) . ?
Fe C6 2.027(9) . ?
Fe C4 2.028(8) . ?
Fe C2 2.029(8) . ?
Fe C7 2.039(8) . ?
Fe C8 2.040(8) . ?
Fe C1 2.042(9) . ?
Fe C5 2.042(9) . ?
N1 C11 1.268(8) . ?
N1 C12 1.475(8) . ?
N2 C16 1.486(8) . ?
N2 C14 1.487(9) . ?
N2 C15 1.504(9) . ?
C1 C2 1.370(15) . ?
C1 C5 1.417(15) . ?
C1 H1 0.9300 . ?
C2 C3 1.342(17) . ?
C2 H2 0.9300 . ?
C3 C4 1.414(16) . ?
C3 H3 0.9300 . ?
C4 C5 1.368(15) . ?
C4 H4 0.9300 . ?
C5 H5 0.9300 . ?
C6 C7 1.407(13) . ?
C6 C10 1.450(11) . ?
C6 H6 0.9300 . ?
C7 C8 1.400(16) . ?
C7 H7 0.9300 . ?
C8 C9 1.417(11) . ?
C8 H8 0.9300 . ?
C9 C10 1.443(12) . ?
C9 H9 0.9300 . ?
C10 C11 1.459(9) . ?
C11 H11 0.88(7) . ?
C12 C13 1.516(10) . ?
C12 H12 0.9700 . ?
C12 H12A 0.9700 . ?
C13 C14 1.504(10) . ?
C13 H13 0.9700 . ?
C13 H13A 0.9700 . ?
C14 H14 0.9700 . ?
C14 H13A 0.9700 . ?
C15 H15 1.00(10) . ?
C15 H15A 0.79(8) . ?
C15 H15B 1.04(8) . ?
C16 H16 0.9600 . ?
C16 H16A 0.9600 . ?
C16 H16B 0.9600 . ?
